data_1511158
loop_
_publ_author_name
'Federico, M.'

_publ_section_title
;
 Sulla Breislakite
;
_journal_name_full 'Periodico di Mineralogia'
_journal_page_first 191
_journal_page_last 214
_journal_volume 26
_journal_year 1957
_chemical_formula_sum 'B Fe3 O5'
_chemical_name_systematic 'Fe3 (B O3) O2'
_space_group_IT_number 55
_symmetry_space_group_name_Hall '-P 2 2ab'
_symmetry_space_group_name_H-M 'P b a m'
_cell_angle_alpha 90
_cell_angle_beta 90
_cell_angle_gamma 90
_cell_formula_units_Z 4
_cell_length_a 9.5
_cell_length_b 12.4
_cell_length_c 3.1
_cell_volume 365.180
_citation_journal_id_ASTM PEMIA7
_cod_data_source_file boron0-1_261.cif
_cod_data_source_block B1Fe3O5
_cod_original_cell_volume 365.18
_cod_original_formula_sum 'B1 Fe3 O5'
_cod_database_code 1511158

loop_
_symmetry_equiv_pos_as_xyz
x,y,z
-x,-y,z
x+1/2,-y+1/2,-z
-x+1/2,y+1/2,-z
-x,-y,-z
x,y,-z
-x-1/2,y-1/2,z
x-1/2,-y-1/2,z

loop_
_atom_site_label
_atom_site_type_symbol
_atom_site_fract_x
_atom_site_fract_y
_atom_site_fract_z
_atom_site_occupancy
_atom_site_U_iso_or_equiv
O5 O-2 0.351 0.252 0 1 0.0
Fe2 Fe+2 0 0.266 0.5 1 0.0
Fe3 Fe+2 0 0 0.5 1 0.0
O3 O-2 0.116 0.364 0 1 0.0
B1 B+3 0.278 0.362 0 1 0.0
Fe4 Fe+2 0.5 0 0 1 0.0
O1 O-2 0.346 0.476 0 1 0.0
O2 O-2 0.123 0.163 0.5 1 0.0
Fe1 Fe+3 0.252 0.119 0 1 0.0
O4 O-2 0.378 0.058 0.5 1 0.0
